data_7156269
loop_
_publ_author_name
'Gupta, Ashis Kumar'
'Ahamad, Shakir'
'Vaishanv, Narendra Kumar'
'Kant, Ruchir'
'Mohanan, Kishor'

_publ_section_title
;
 Base-mediated 1,6-conjugate addition of the Seyferth-Gilbert reagent to
 para-quinone methides.
;
_journal_issue 25
_journal_name_full 'Organic &amp; biomolecular chemistry'
_journal_page_first 4623
_journal_page_last 4627
_journal_paper_doi 10.1039/c8ob01017j
_journal_volume 16
_journal_year 2018
_chemical_compound_source 'see text'
_chemical_formula_moiety 'C27 H39 N2 O4 P'
_chemical_formula_sum 'C27 H39 N2 O4 P'
_chemical_formula_weight 486.57
_space_group_IT_number 19
_space_group_name_Hall 'P 2ac 2ab'
_space_group_name_H-M_alt 'P 21 21 21'
_symmetry_cell_setting orthorhombic
_symmetry_Int_Tables_number 19
_symmetry_space_group_name_Hall 'P 2ac 2ab'
_symmetry_space_group_name_H-M 'P 21 21 21'
_atom_sites_solution_hydrogens geom
_atom_sites_solution_primary direct
_atom_sites_solution_secondary difmap
_audit_update_record
;
2018-03-14 deposited with the CCDC.
2018-05-29 downloaded from the CCDC.
;
_cell_angle_alpha 90
_cell_angle_beta 90
_cell_angle_gamma 90
_cell_formula_units_Z 4
_cell_length_a 9.947(3)
_cell_length_b 15.743(4)
_cell_length_c 18.185(5)
_cell_measurement_reflns_used 3592
_cell_measurement_temperature 293(2)
_cell_measurement_theta_max 25.4
_cell_measurement_theta_min 3.0
_cell_volume 2847.7(14)
_computing_cell_refinement
;
CrystalClear-SM Expert 2.1 b24 (Rigaku, 2012)
;
_computing_data_collection
;
CrystalClear-SM Expert 2.1 b24 (Rigaku, 2012)
;
_computing_data_reduction
;
CrystalClear-SM Expert 2.1 b24 (Rigaku, 2012)
;
_computing_molecular_graphics 'SHELXTL (Bruker, 1997)'
_computing_publication_material 'PLATON (Spek, 2003)'
_computing_structure_refinement 'SHELXL-97 (Sheldrick, 1997)'
_computing_structure_solution 'SHELXS-97 (Sheldrick, 1990)'
_diffrn_ambient_temperature 293(2)
_diffrn_detector CCD
_diffrn_detector_area_resol_mean 28.5714
_diffrn_measured_fraction_theta_full 0.992
_diffrn_measured_fraction_theta_max 0.992
_diffrn_measurement_device
;
AFC12 (Right): Kappa 3 circle
;
_diffrn_measurement_device_type
;
Rigaku Saturn724+ (4x4 bin mode)
;
_diffrn_measurement_method 'profile data from \w-scans'
_diffrn_measurement_specimen_support Fiber
_diffrn_radiation_monochromator Confocal
_diffrn_radiation_type 'Mo K\a'
_diffrn_radiation_wavelength 0.71075
_diffrn_reflns_av_R_equivalents 0.0634
_diffrn_reflns_av_sigmaI/netI 0.0585
_diffrn_reflns_limit_h_max 9
_diffrn_reflns_limit_h_min -12
_diffrn_reflns_limit_k_max 17
_diffrn_reflns_limit_k_min -18
_diffrn_reflns_limit_l_max 21
_diffrn_reflns_limit_l_min -20
_diffrn_reflns_number 19374
_diffrn_reflns_theta_full 25.39
_diffrn_reflns_theta_max 25.39
_diffrn_reflns_theta_min 3.04
_diffrn_source MicroMax003_Mo
_diffrn_source_current 0.6
_diffrn_source_power 0.0
_diffrn_source_voltage 50.0
_exptl_absorpt_coefficient_mu 0.128
_exptl_absorpt_correction_T_max 0.960
_exptl_absorpt_correction_T_min 0.941
_exptl_absorpt_correction_type multi-scan
_exptl_absorpt_process_details 'REQAB (Rigaku, 1998)'
_exptl_crystal_colour Colorless
_exptl_crystal_density_diffrn 1.135
_exptl_crystal_density_method 'Not Measured'
_exptl_crystal_description Block
_exptl_crystal_F_000 1048
_exptl_crystal_size_max 0.480
_exptl_crystal_size_mid 0.360
_exptl_crystal_size_min 0.320
_refine_diff_density_max 0.219
_refine_diff_density_min -0.236
_refine_diff_density_rms 0.060
_refine_ls_abs_structure_details 'Flack H D (1983), Acta Cryst. A39, 876-881'
_refine_ls_abs_structure_Flack 0.19(12)
_refine_ls_extinction_method none
_refine_ls_goodness_of_fit_ref 0.949
_refine_ls_hydrogen_treatment mixed
_refine_ls_matrix_type full
_refine_ls_number_parameters 313
_refine_ls_number_reflns 5157
_refine_ls_number_restraints 0
_refine_ls_restrained_S_all 0.949
_refine_ls_R_factor_all 0.0719
_refine_ls_R_factor_gt 0.0492
_refine_ls_shift/su_max 0.000
_refine_ls_shift/su_mean 0.000
_refine_ls_structure_factor_coef Fsqd
_refine_ls_weighting_details 'calc w=1/[\s^2^(Fo^2^)+(0.0705P)^2^+0.0000P] where P=(Fo^2^+2Fc^2^)/3'
_refine_ls_weighting_scheme calc
_refine_ls_wR_factor_gt 0.1194
_refine_ls_wR_factor_ref 0.1284
_reflns_number_gt 3647
_reflns_number_total 5157
_reflns_threshold_expression >2sigma(I)
_cod_data_source_file c8ob01017j2.cif
_cod_data_source_block xxx_CCDC1
_cod_depositor_comments
;
The following automatic conversions were performed:

'_symmetry_cell_setting' value 'Orthorhombic' changed to
'orthorhombic' according to
/home/data/users/saulius/crontab/automatic-downloads/rss-feeds/RSC/lib/dictionaries/cif_core.dic
dictionary named 'cif_core.dic' version 2.4.2 from 2011-04-26.

'_exptl_absorpt_correction_type' value 'Multi-scan' changed to
'multi-scan' according to
/home/data/users/saulius/crontab/automatic-downloads/rss-feeds/RSC/lib/dictionaries/cif_core.dic
dictionary named 'cif_core.dic' version 2.4.2 from 2011-04-26.

Automatic conversion script
Id: cif_fix_values 4973 2017-02-22 13:04:09Z antanas 

 Adding full bibliography for 7156268--7156269.cif.
;
_cod_database_code 7156269

loop_
_symmetry_equiv_pos_site_id
_symmetry_equiv_pos_as_xyz
1 x,y,z
2 1/2-x,-y,1/2+z
3 1/2+x,1/2-y,-z
4 -x,1/2+y,1/2-z

loop_
_atom_site_aniso_label
_atom_site_aniso_U_11
_atom_site_aniso_U_22
_atom_site_aniso_U_33
_atom_site_aniso_U_23
_atom_site_aniso_U_13
_atom_site_aniso_U_12
P1 0.0603(5) 0.0993(7) 0.0402(4) -0.0112(4) -0.0010(4) -0.0108(5)
O1 0.0728(16) 0.0637(14) 0.0527(13) 0.0202(10) 0.0084(11) -0.0012(13)
O2 0.0738(17) 0.208(3) 0.0875(19) -0.056(2) 0.0009(14) 0.0336(19)
O3 0.0842(17) 0.126(2) 0.0503(13) -0.0172(12) -0.0098(11) -0.0239(15)
O4 0.0916(18) 0.132(2) 0.0581(15) 0.0032(15) 0.0101(13) -0.0436(17)
N1 0.0689(18) 0.0777(18) 0.0485(15) -0.0096(12) 0.0005(12) -0.0203(15)
N2 0.079(2) 0.151(3) 0.086(2) -0.024(2) 0.0125(18) -0.055(2)
C1 0.0492(15) 0.0466(17) 0.0463(15) 0.0103(12) 0.0030(12) 0.0022(12)
C2 0.0514(16) 0.0423(15) 0.0507(16) 0.0012(12) 0.0081(13) 0.0000(12)
C3 0.0562(17) 0.0457(16) 0.0441(15) -0.0054(11) 0.0077(13) 0.0002(13)
C4 0.0440(14) 0.0423(15) 0.0407(13) 0.0008(10) 0.0019(11) 0.0023(12)
C5 0.0440(14) 0.0399(14) 0.0434(14) -0.0014(11) -0.0006(11) 0.0030(11)
C6 0.0466(14) 0.0474(16) 0.0404(14) 0.0004(11) 0.0062(11) 0.0040(12)
C7 0.0487(14) 0.0447(15) 0.0400(13) -0.0027(10) -0.0007(12) -0.0018(12)
C8 0.0470(15) 0.0453(15) 0.0334(12) 0.0052(10) 0.0008(11) -0.0011(12)
C9 0.0432(14) 0.0524(17) 0.0541(16) -0.0013(12) -0.0043(13) -0.0025(13)
C10 0.0570(17) 0.0494(17) 0.0636(18) -0.0006(14) -0.0038(14) -0.0117(14)
C11 0.0633(18) 0.0444(16) 0.0510(16) 0.0052(12) 0.0032(14) 0.0029(14)
C12 0.0466(16) 0.0584(19) 0.0664(19) 0.0055(16) 0.0032(13) 0.0052(14)
C13 0.0446(15) 0.0501(18) 0.0624(18) 0.0008(13) 0.0011(13) -0.0067(13)
C14 0.0479(15) 0.0579(16) 0.0461(15) -0.0001(13) -0.0026(12) -0.0095(14)
C15 0.176(7) 0.348(11) 0.164(7) -0.106(7) -0.009(6) 0.128(7)
C16 0.148(5) 0.127(4) 0.090(3) 0.042(3) -0.021(3) -0.034(4)
C17 0.089(3) 0.054(2) 0.089(3) -0.0062(17) 0.001(2) 0.0105(18)
C18 0.161(5) 0.057(2) 0.174(5) -0.015(3) 0.043(4) -0.023(3)
C19 0.091(3) 0.087(3) 0.098(3) -0.032(2) 0.011(2) 0.010(2)
C20 0.076(2) 0.0579(18) 0.0397(15) -0.0021(13) 0.0014(13) 0.0046(16)
C21 0.149(4) 0.064(2) 0.055(2) -0.0186(16) 0.008(2) -0.004(2)
C22 0.097(3) 0.093(3) 0.059(2) -0.0070(19) 0.0288(18) 0.015(2)
C23 0.106(3) 0.109(3) 0.059(2) -0.008(2) -0.0208(19) 0.000(2)
C24 0.0684(19) 0.0405(15) 0.0689(18) 0.0032(13) 0.0133(16) 0.0009(14)
C25 0.085(3) 0.062(2) 0.125(3) -0.021(2) 0.021(2) -0.0160(19)
C26 0.095(3) 0.058(2) 0.124(3) 0.009(2) 0.000(3) 0.0132(19)
C27 0.153(4) 0.0452(18) 0.090(3) -0.0083(17) 0.036(3) 0.005(2)

loop_
_atom_site_label
_atom_site_type_symbol
_atom_site_thermal_displace_type
_atom_site_fract_x
_atom_site_fract_y
_atom_site_fract_z
_atom_site_occupancy
_atom_site_U_iso_or_equiv
_atom_site_calc_flag
_atom_site_refinement_flags
P1 P Uani 0.95288(9) 0.62490(6) 0.76149(4) 1.000 0.0666(3) . .
O1 O Uani 0.8997(3) 0.45575(14) 1.17578(12) 1.000 0.0631(8) . .
O2 O Uani 1.0877(3) 0.5754(2) 0.76990(16) 1.000 0.1231(13) . .
O3 O Uani 0.8589(2) 0.59173(17) 0.70751(12) 1.000 0.0868(10) . .
O4 O Uani 1.0074(3) 0.7163(2) 0.74528(14) 1.000 0.0939(10) . .
N1 N Uani 0.7660(3) 0.59597(17) 0.85783(14) 1.000 0.0650(10) . .
N2 N Uani 0.6618(4) 0.5707(3) 0.86489(19) 1.000 0.1053(14) . .
C1 C Uani 0.9100(3) 0.50483(16) 1.11291(15) 1.000 0.0474(9) . .
C2 C Uani 0.9308(3) 0.46415(16) 1.04469(15) 1.000 0.0481(9) . .
C3 C Uani 0.9437(3) 0.51671(16) 0.98324(14) 1.000 0.0487(9) . .
C4 C Uani 0.9375(3) 0.60434(16) 0.98711(13) 1.000 0.0423(8) . .
C5 C Uani 0.9221(2) 0.64164(16) 1.05535(13) 1.000 0.0424(8) . .
C6 C Uani 0.9094(3) 0.59391(16) 1.11990(13) 1.000 0.0448(8) . .
C7 C Uani 0.9632(3) 0.65861(15) 0.91807(13) 1.000 0.0445(8) . .
C8 C Uani 0.9403(3) 0.75306(15) 0.93056(12) 1.000 0.0419(8) . .
C9 C Uani 1.0473(3) 0.80643(17) 0.94466(15) 1.000 0.0499(9) . .
C10 C Uani 1.0279(3) 0.89076(18) 0.96343(16) 1.000 0.0567(10) . .
C11 C Uani 0.8997(3) 0.92431(17) 0.96884(15) 1.000 0.0529(10) . .
C12 C Uani 0.7933(3) 0.87194(19) 0.95217(16) 1.000 0.0571(10) . .
C13 C Uani 0.8124(3) 0.78802(18) 0.93335(16) 1.000 0.0524(10) . .
C14 C Uani 0.8884(3) 0.62512(18) 0.85071(14) 1.000 0.0506(9) . .
C15 C Uani 1.1746(8) 0.5528(6) 0.7200(4) 1.000 0.229(5) . .
C16 C Uani 0.9116(6) 0.7834(3) 0.7311(3) 1.000 0.122(2) . .
C17 C Uani 0.8721(4) 1.0145(2) 0.9963(2) 1.000 0.0773(16) . .
C18 C Uani 0.9862(6) 1.0745(2) 0.9865(3) 1.000 0.131(2) . .
C19 C Uani 0.8252(4) 1.0113(2) 1.0759(2) 1.000 0.0920(17) . .
C20 C Uani 0.8993(3) 0.63888(18) 1.19537(15) 1.000 0.0579(10) . .
C21 C Uani 0.9088(5) 0.7363(2) 1.18674(19) 1.000 0.0893(16) . .
C22 C Uani 0.7657(4) 0.6196(2) 1.23263(19) 1.000 0.0830(16) . .
C23 C Uani 1.0168(4) 0.6109(2) 1.2443(2) 1.000 0.0913(16) . .
C24 C Uani 0.9426(3) 0.36685(17) 1.03738(17) 1.000 0.0593(10) . .
C25 C Uani 0.8124(4) 0.3224(2) 1.0590(2) 1.000 0.0907(16) . .
C26 C Uani 1.0589(4) 0.3337(2) 1.0854(3) 1.000 0.0923(16) . .
C27 C Uani 0.9764(5) 0.3406(2) 0.9586(2) 1.000 0.0961(18) . .
H1 H Uiso 0.824(4) 0.449(2) 1.183(2) 1.000 0.077(13) . .
H3 H Uiso 0.95700 0.49160 0.93750 1.000 0.0580 calc R
H5 H Uiso 0.92010 0.70060 1.05850 1.000 0.0510 calc R
H7 H Uiso 1.05910 0.65240 0.90700 1.000 0.0530 calc R
H9 H Uiso 1.13440 0.78530 0.94150 1.000 0.0600 calc R
H10 H Uiso 1.10190 0.92530 0.97250 1.000 0.0680 calc R
H12 H Uiso 0.70640 0.89370 0.95360 1.000 0.0690 calc R
H13 H Uiso 0.73840 0.75430 0.92230 1.000 0.0630 calc R
H15A H Uiso 1.15550 0.58200 0.67480 1.000 0.3440 calc R
H15B H Uiso 1.16860 0.49260 0.71200 1.000 0.3440 calc R
H15C H Uiso 1.26360 0.56700 0.73620 1.000 0.3440 calc R
H16A H Uiso 0.84230 0.78200 0.76790 1.000 0.1830 calc R
H16B H Uiso 0.87230 0.77540 0.68340 1.000 0.1830 calc R
H16C H Uiso 0.95660 0.83730 0.73280 1.000 0.1830 calc R
H17 H Uiso 0.79700 1.03660 0.96720 1.000 0.0930 calc R
H18A H Uiso 1.01100 1.07660 0.93550 1.000 0.1960 calc R
H18B H Uiso 1.06160 1.05550 1.01510 1.000 0.1960 calc R
H18C H Uiso 0.95970 1.13010 1.00260 1.000 0.1960 calc R
H19A H Uiso 0.80490 1.06780 1.09250 1.000 0.1380 calc R
H19B H Uiso 0.89500 0.98760 1.10600 1.000 0.1380 calc R
H19C H Uiso 0.74610 0.97660 1.07940 1.000 0.1380 calc R
H21A H Uiso 0.99270 0.75080 1.16380 1.000 0.1340 calc R
H21B H Uiso 0.90380 0.76260 1.23430 1.000 0.1340 calc R
H21C H Uiso 0.83590 0.75610 1.15670 1.000 0.1340 calc R
H22A H Uiso 0.75640 0.55940 1.23880 1.000 0.1250 calc R
H22B H Uiso 0.69350 0.64060 1.20270 1.000 0.1250 calc R
H22C H Uiso 0.76310 0.64680 1.27990 1.000 0.1250 calc R
H23A H Uiso 1.10020 0.62380 1.22030 1.000 0.1370 calc R
H23B H Uiso 1.01110 0.55080 1.25290 1.000 0.1370 calc R
H23C H Uiso 1.01250 0.64050 1.29040 1.000 0.1370 calc R
H25A H Uiso 0.82350 0.26200 1.05430 1.000 0.1360 calc R
H25B H Uiso 0.74100 0.34090 1.02730 1.000 0.1360 calc R
H25C H Uiso 0.79050 0.33610 1.10900 1.000 0.1360 calc R
H26A H Uiso 1.06490 0.27310 1.08060 1.000 0.1380 calc R
H26B H Uiso 1.04250 0.34830 1.13580 1.000 0.1380 calc R
H26C H Uiso 1.14170 0.35910 1.06950 1.000 0.1380 calc R
H27A H Uiso 0.98330 0.27980 0.95590 1.000 0.1440 calc R
H27B H Uiso 1.06040 0.36570 0.94440 1.000 0.1440 calc R
H27C H Uiso 0.90670 0.35980 0.92610 1.000 0.1440 calc R

loop_
_atom_type_symbol
_atom_type_description
_atom_type_scat_dispersion_real
_atom_type_scat_dispersion_imag
_atom_type_scat_source
P P 0.1023 0.0942 'International Tables Vol C Tables 4.2.6.8 and 6.1.1.4'
O O 0.0106 0.0060 'International Tables Vol C Tables 4.2.6.8 and 6.1.1.4'
N N 0.0061 0.0033 'International Tables Vol C Tables 4.2.6.8 and 6.1.1.4'
H H 0.0000 0.0000 'International Tables Vol C Tables 4.2.6.8 and 6.1.1.4'
C C 0.0033 0.0016 'International Tables Vol C Tables 4.2.6.8 and 6.1.1.4'

loop_
_geom_angle_atom_site_label_1
_geom_angle_atom_site_label_2
_geom_angle_atom_site_label_3
_geom_angle
_geom_angle_publ_flag
O2 P1 O3 116.12(16) yes
O2 P1 O4 100.37(17) yes
O2 P1 C14 103.07(15) yes
O3 P1 O4 115.22(15) yes
O3 P1 C14 113.11(14) yes
O4 P1 C14 107.49(14) yes
P1 O2 C15 129.7(4) yes
P1 O4 C16 118.5(3) yes
C1 O1 H1 107(3) no
N2 N1 C14 179.0(3) yes
O1 C1 C6 118.8(2) yes
C2 C1 C6 122.1(2) no
O1 C1 C2 118.9(2) yes
C1 C2 C3 116.6(2) no
C3 C2 C24 120.8(2) no
C1 C2 C24 122.5(2) no
C2 C3 C4 123.1(2) no
C3 C4 C7 120.3(2) no
C5 C4 C7 121.0(2) no
C3 C4 C5 118.4(2) no
C4 C5 C6 122.4(2) no
C1 C6 C20 122.4(2) no
C5 C6 C20 120.3(2) no
C1 C6 C5 117.3(2) no
C4 C7 C14 112.4(2) no
C8 C7 C14 112.6(2) no
C4 C7 C8 113.3(2) no
C7 C8 C13 122.1(3) no
C9 C8 C13 117.3(2) no
C7 C8 C9 120.5(3) no
C8 C9 C10 121.5(3) no
C9 C10 C11 120.8(3) no
C10 C11 C12 117.7(3) no
C12 C11 C17 119.4(3) no
C10 C11 C17 122.9(3) no
C11 C12 C13 121.6(3) no
C8 C13 C12 121.1(3) no
P1 C14 C7 124.6(2) yes
N1 C14 C7 119.7(2) yes
P1 C14 N1 115.7(2) yes
C11 C17 C19 109.6(3) no
C18 C17 C19 111.7(3) no
C11 C17 C18 114.4(3) no
C6 C20 C21 111.1(2) no
C6 C20 C22 111.1(2) no
C21 C20 C22 107.3(3) no
C21 C20 C23 107.3(3) no
C6 C20 C23 109.5(2) no
C22 C20 C23 110.5(3) no
C2 C24 C26 110.2(2) no
C2 C24 C27 111.5(2) no
C2 C24 C25 111.7(2) no
C25 C24 C27 107.7(3) no
C26 C24 C27 105.9(3) no
C25 C24 C26 109.7(3) no
C2 C3 H3 118.00 no
C4 C3 H3 118.00 no
C4 C5 H5 119.00 no
C6 C5 H5 119.00 no
C4 C7 H7 106.00 no
C8 C7 H7 106.00 no
C14 C7 H7 106.00 no
C8 C9 H9 119.00 no
C10 C9 H9 119.00 no
C9 C10 H10 120.00 no
C11 C10 H10 120.00 no
C11 C12 H12 119.00 no
C13 C12 H12 119.00 no
C8 C13 H13 119.00 no
C12 C13 H13 119.00 no
O2 C15 H15A 110.00 no
O2 C15 H15B 109.00 no
O2 C15 H15C 110.00 no
H15A C15 H15B 109.00 no
H15A C15 H15C 109.00 no
H15B C15 H15C 109.00 no
O4 C16 H16A 109.00 no
O4 C16 H16B 109.00 no
O4 C16 H16C 109.00 no
H16A C16 H16B 110.00 no
H16A C16 H16C 109.00 no
H16B C16 H16C 110.00 no
C11 C17 H17 107.00 no
C18 C17 H17 107.00 no
C19 C17 H17 107.00 no
C17 C18 H18A 109.00 no
C17 C18 H18B 109.00 no
C17 C18 H18C 109.00 no
H18A C18 H18B 109.00 no
H18A C18 H18C 109.00 no
H18B C18 H18C 109.00 no
C17 C19 H19A 109.00 no
C17 C19 H19B 109.00 no
C17 C19 H19C 109.00 no
H19A C19 H19B 109.00 no
H19A C19 H19C 109.00 no
H19B C19 H19C 110.00 no
C20 C21 H21A 109.00 no
C20 C21 H21B 109.00 no
C20 C21 H21C 110.00 no
H21A C21 H21B 109.00 no
H21A C21 H21C 109.00 no
H21B C21 H21C 109.00 no
C20 C22 H22A 109.00 no
C20 C22 H22B 109.00 no
C20 C22 H22C 109.00 no
H22A C22 H22B 110.00 no
H22A C22 H22C 109.00 no
H22B C22 H22C 109.00 no
C20 C23 H23A 110.00 no
C20 C23 H23B 109.00 no
C20 C23 H23C 109.00 no
H23A C23 H23B 109.00 no
H23A C23 H23C 109.00 no
H23B C23 H23C 109.00 no
C24 C25 H25A 109.00 no
C24 C25 H25B 110.00 no
C24 C25 H25C 110.00 no
H25A C25 H25B 109.00 no
H25A C25 H25C 109.00 no
H25B C25 H25C 109.00 no
C24 C26 H26A 109.00 no
C24 C26 H26B 109.00 no
C24 C26 H26C 109.00 no
H26A C26 H26B 110.00 no
H26A C26 H26C 109.00 no
H26B C26 H26C 110.00 no
C24 C27 H27A 109.00 no
C24 C27 H27B 109.00 no
C24 C27 H27C 109.00 no
H27A C27 H27B 110.00 no
H27A C27 H27C 110.00 no
H27B C27 H27C 109.00 no

loop_
_geom_bond_atom_site_label_1
_geom_bond_atom_site_label_2
_geom_bond_distance
_geom_bond_publ_flag
P1 O2 1.559(3) yes
P1 O3 1.453(2) yes
P1 O4 1.566(3) yes
P1 C14 1.745(3) yes
O1 C1 1.384(3) yes
O2 C15 1.303(8) yes
O4 C16 1.446(6) yes
O1 H1 0.77(4) no
N1 C14 1.308(4) yes
N1 N2 1.118(5) yes
C1 C2 1.411(4) no
C1 C6 1.408(4) no
C2 C3 1.396(4) no
C2 C24 1.542(4) no
C3 C4 1.383(4) no
C4 C7 1.540(3) no
C4 C5 1.381(3) no
C5 C6 1.400(3) no
C6 C20 1.548(4) no
C7 C8 1.521(3) no
C7 C14 1.527(4) no
C8 C13 1.387(4) no
C8 C9 1.380(4) no
C9 C10 1.384(4) no
C10 C11 1.384(4) no
C11 C12 1.375(4) no
C11 C17 1.530(4) no
C12 C13 1.378(4) no
C17 C18 1.487(6) no
C17 C19 1.522(5) no
C20 C22 1.522(5) no
C20 C23 1.534(5) no
C20 C21 1.545(4) no
C24 C26 1.541(5) no
C24 C27 1.529(5) no
C24 C25 1.524(5) no
C3 H3 0.9300 no
C5 H5 0.9300 no
C7 H7 0.9800 no
C9 H9 0.9300 no
C10 H10 0.9300 no
C12 H12 0.9300 no
C13 H13 0.9300 no
C15 H15A 0.9600 no
C15 H15B 0.9600 no
C15 H15C 0.9600 no
C16 H16A 0.9600 no
C16 H16B 0.9600 no
C16 H16C 0.9600 no
C17 H17 0.9800 no
C18 H18A 0.9600 no
C18 H18B 0.9600 no
C18 H18C 0.9600 no
C19 H19A 0.9600 no
C19 H19B 0.9600 no
C19 H19C 0.9600 no
C21 H21A 0.9600 no
C21 H21B 0.9600 no
C21 H21C 0.9600 no
C22 H22A 0.9600 no
C22 H22B 0.9600 no
C22 H22C 0.9600 no
C23 H23A 0.9600 no
C23 H23B 0.9600 no
C23 H23C 0.9600 no
C25 H25A 0.9600 no
C25 H25B 0.9600 no
C25 H25C 0.9600 no
C26 H26A 0.9600 no
C26 H26B 0.9600 no
C26 H26C 0.9600 no
C27 H27A 0.9600 no
C27 H27B 0.9600 no
C27 H27C 0.9600 no

loop_
_geom_contact_atom_site_label_1
_geom_contact_atom_site_label_2
_geom_contact_distance
_geom_contact_site_symmetry_2
_geom_contact_publ_flag
O1 C22 3.082(4) . no
O1 C23 2.979(4) . no
O1 C25 3.110(4) . no
O1 C26 2.983(5) . no
O1 O3 2.740(4) 2_665 no
O3 O1 2.740(4) 2_664 no
O3 N1 2.886(3) . no
O1 H25C 2.4900 . no
O1 H23B 2.3300 . no
O1 H26B 2.3300 . no
O1 H22A 2.4500 . no
O2 H7 2.7900 . no
O3 H1 1.98(4) 2_664 no
O3 H22A 2.7000 2_664 no
O3 H25C 2.5900 2_664 no
O3 H18A 2.9100 4_746 no
O4 H15A 2.8800 . no
N1 O3 2.886(3) . no
N1 C3 3.144(4) . no
N1 C13 3.353(4) . no
N2 C10 3.448(5) 3_467 no
N1 H3 2.9000 . no
N1 H13 2.7700 . no
N2 H19B 2.8600 3_467 no
C3 N1 3.144(4) . no
C5 C13 3.380(4) . no
C5 C9 3.512(4) . no
C9 C5 3.512(4) . no
C10 N2 3.448(5) 3_567 no
C13 N1 3.353(4) . no
C13 C5 3.380(4) . no
C22 O1 3.082(4) . no
C23 O1 2.979(4) . no
C25 O1 3.110(4) . no
C26 O1 2.983(5) . no
C1 H23B 2.8300 . no
C1 H25C 2.9100 . no
C1 H26B 2.8300 . no
C1 H22A 2.8800 . no
C3 H27B 2.7400 . no
C3 H27C 2.7100 . no
C4 H12 2.8800 3_567 no
C5 H21C 2.7200 . no
C5 H12 2.8900 3_567 no
C5 H21A 2.7100 . no
C5 H9 3.0800 3_467 no
C8 H5 2.4800 . no
C9 H5 2.9400 . no
C10 H18B 2.7800 . no
C10 H18A 2.9700 . no
C12 H19C 2.8800 . no
C13 H16A 3.0200 . no
C13 H5 2.8700 . no
C14 H13 2.8400 . no
C14 H3 2.7200 . no
C14 H16A 2.9300 . no
C18 H25B 2.8700 3_567 no
C18 H10 2.6300 . no
C20 H1 3.09(3) . no
C21 H5 2.4000 . no
C22 H1 2.89(3) . no
C25 H1 3.01(3) . no
C27 H3 2.4200 . no
H1 C20 3.09(3) . no
H1 C22 2.89(3) . no
H1 C25 3.01(3) . no
H1 H22A 2.1200 . no
H1 H25C 2.2500 . no
H1 O3 1.98(4) 2_665 no
H3 N1 2.9000 . no
H3 C14 2.7200 . no
H3 C27 2.4200 . no
H3 H27B 2.2400 . no
H3 H27C 2.1400 . no
H5 C8 2.4800 . no
H5 C9 2.9400 . no
H5 C13 2.8700 . no
H5 C21 2.4000 . no
H5 H21A 2.1900 . no
H5 H21C 2.1600 . no
H7 O2 2.7900 . no
H7 H9 2.3100 . no
H9 H7 2.3100 . no
H9 C5 3.0800 3_567 no
H10 C18 2.6300 . no
H10 H18B 2.2300 . no
H12 H17 2.4400 . no
H12 C4 2.8800 3_467 no
H12 C5 2.8900 3_467 no
H13 N1 2.7700 . no
H13 C14 2.8400 . no
H15A O4 2.8800 . no
H16A C13 3.0200 . no
H16A C14 2.9300 . no
H17 H12 2.4400 . no
H17 H26C 2.3500 3_467 no
H18A C10 2.9700 . no
H18A O3 2.9100 4_756 no
H18B C10 2.7800 . no
H18B H10 2.2300 . no
H18B H19B 2.5700 . no
H18B H25B 2.5400 3_567 no
H18C H19A 2.4500 . no
H18C H27A 2.5200 1_565 no
H19A H18C 2.4500 . no
H19B H18B 2.5700 . no
H19B N2 2.8600 3_567 no
H19C C12 2.8800 . no
H21A C5 2.7100 . no
H21A H5 2.1900 . no
H21A H23A 2.4900 . no
H21B H22C 2.4400 . no
H21B H23C 2.4300 . no
H21C C5 2.7200 . no
H21C H5 2.1600 . no
H21C H22B 2.4500 . no
H22A O1 2.4500 . no
H22A C1 2.8800 . no
H22A H1 2.1200 . no
H22A H23B 2.5500 . no
H22A O3 2.7000 2_665 no
H22B H21C 2.4500 . no
H22C H21B 2.4400 . no
H22C H23C 2.4900 . no
H23A H21A 2.4900 . no
H23B O1 2.3300 . no
H23B C1 2.8300 . no
H23B H22A 2.5500 . no
H23C H21B 2.4300 . no
H23C H22C 2.4900 . no
H25A H26A 2.4500 . no
H25A H27A 2.4100 . no
H25B H27C 2.4900 . no
H25B C18 2.8700 3_467 no
H25B H18B 2.5400 3_467 no
H25C O1 2.4900 . no
H25C C1 2.9100 . no
H25C H1 2.2500 . no
H25C H26B 2.5600 . no
H25C O3 2.5900 2_665 no
H26A H25A 2.4500 . no
H26A H27A 2.4100 . no
H26B O1 2.3300 . no
H26B C1 2.8300 . no
H26B H25C 2.5600 . no
H26C H27B 2.4200 . no
H26C H17 2.3500 3_567 no
H27A H18C 2.5200 1_545 no
H27A H25A 2.4100 . no
H27A H26A 2.4100 . no
H27B C3 2.7400 . no
H27B H3 2.2400 . no
H27B H26C 2.4200 . no
H27C C3 2.7100 . no
H27C H3 2.1400 . no
H27C H25B 2.4900 . no

loop_
_geom_hbond_atom_site_label_D
_geom_hbond_atom_site_label_H
_geom_hbond_atom_site_label_A
_geom_hbond_distance_DH
_geom_hbond_distance_HA
_geom_hbond_distance_DA
_geom_hbond_angle_DHA
_geom_hbond_site_symmetry_A
_geom_hbond_publ_flag
O1 H1 O3 0.77(4) 1.98(4) 2.740(4) 168(3) 2_665 yes
C22 H22A O1 0.9600 2.4500 3.082(4) 123.00 . yes
C23 H23B O1 0.9600 2.3300 2.979(4) 124.00 . yes
C25 H25C O1 0.9600 2.4900 3.110(4) 122.00 . yes
C25 H25C O3 0.9600 2.5900 3.468(4) 152.00 2_665 yes
C26 H26B O1 0.9600 2.3300 2.983(5) 125.00 . yes

loop_
_geom_torsion_atom_site_label_1
_geom_torsion_atom_site_label_2
_geom_torsion_atom_site_label_3
_geom_torsion_atom_site_label_4
_geom_torsion
_geom_torsion_publ_flag
O3 P1 O2 C15 52.2(6) no
O4 P1 O2 C15 -72.7(6) no
C14 P1 O2 C15 176.4(6) no
O2 P1 O4 C16 177.9(3) no
O3 P1 O4 C16 52.4(3) no
C14 P1 O4 C16 -74.7(3) no
O4 P1 C14 N1 128.4(2) no
O2 P1 C14 N1 -126.2(2) no
O3 P1 C14 N1 0.0(3) no
O4 P1 C14 C7 -49.9(3) no
O2 P1 C14 C7 55.6(3) no
O3 P1 C14 C7 -178.3(2) no
O1 C1 C2 C3 -178.5(3) no
C2 C1 C6 C20 -174.4(3) no
O1 C1 C2 C24 0.0(4) no
C6 C1 C2 C3 -3.4(4) no
C6 C1 C2 C24 175.1(3) no
O1 C1 C6 C5 179.0(3) no
O1 C1 C6 C20 0.7(4) no
C2 C1 C6 C5 3.9(4) no
C3 C2 C24 C26 120.5(3) no
C3 C2 C24 C27 3.2(4) no
C1 C2 C3 C4 0.3(4) no
C24 C2 C3 C4 -178.2(3) no
C1 C2 C24 C25 64.2(4) no
C1 C2 C24 C26 -58.0(4) no
C1 C2 C24 C27 -175.3(3) no
C3 C2 C24 C25 -117.4(3) no
C2 C3 C4 C5 2.1(4) no
C2 C3 C4 C7 175.4(3) no
C5 C4 C7 C8 -12.0(4) no
C3 C4 C5 C6 -1.6(4) no
C7 C4 C5 C6 -174.8(3) no
C3 C4 C7 C8 174.9(3) no
C3 C4 C7 C14 45.8(4) no
C5 C4 C7 C14 -141.1(3) no
C4 C5 C6 C1 -1.3(4) no
C4 C5 C6 C20 177.0(3) no
C5 C6 C20 C21 -1.4(4) no
C5 C6 C20 C22 118.0(3) no
C5 C6 C20 C23 -119.7(3) no
C1 C6 C20 C21 176.9(3) no
C1 C6 C20 C22 -63.8(4) no
C1 C6 C20 C23 58.5(4) no
C8 C7 C14 P1 88.3(3) no
C4 C7 C8 C9 98.3(3) no
C4 C7 C8 C13 -77.2(3) no
C14 C7 C8 C9 -132.8(3) no
C14 C7 C8 C13 51.8(3) no
C4 C7 C14 P1 -142.2(2) no
C4 C7 C14 N1 39.6(4) no
C8 C7 C14 N1 -89.9(3) no
C7 C8 C9 C10 -173.5(2) no
C13 C8 C9 C10 2.3(4) no
C9 C8 C13 C12 -2.4(4) no
C7 C8 C13 C12 173.3(2) no
C8 C9 C10 C11 0.2(4) no
C9 C10 C11 C17 174.1(3) no
C9 C10 C11 C12 -2.5(4) no
C10 C11 C17 C18 24.9(5) no
C10 C11 C12 C13 2.4(4) no
C17 C11 C12 C13 -174.3(3) no
C12 C11 C17 C19 75.2(4) no
C10 C11 C17 C19 -101.4(4) no
C12 C11 C17 C18 -158.6(3) no
C11 C12 C13 C8 0.0(4) no
